data_1504919
loop_
_publ_author_name
'Thillaye du Boullay, Olivier'
'Alba, Aur\'elie'
'Oukhatar, Fatima'
'Martin-Vaca, Blanca'
'Bourissou, Didier'

_publ_section_title
;
 (1-Naphthyl)(trifluoromethyl) O-carboxy anhydride as a chiral
 derivatizing agent: eclipsed conformation enforced by hydrogen bonding.
;
_journal_issue 20
_journal_name_full 'Organic letters'
_journal_page_first 4669
_journal_page_last 4672
_journal_paper_doi 10.1021/ol801930m
_journal_volume 10
_journal_year 2008
_chemical_absolute_configuration syn
_chemical_formula_sum 'C22 H20 F3 N O2'
_chemical_formula_weight 387.39
_chemical_name_systematic
; 
 ? 
;
_space_group_IT_number 19
_symmetry_cell_setting orthorhombic
_symmetry_space_group_name_Hall 'P 2ac 2ab'
_symmetry_space_group_name_H-M 'P 21 21 21'
_atom_sites_solution_hydrogens geom
_atom_sites_solution_primary direct
_atom_sites_solution_secondary difmap
_audit_creation_method SHELXL-97
_cell_angle_alpha 90.00
_cell_angle_beta 90.00
_cell_angle_gamma 90.00
_cell_formula_units_Z 8
_cell_length_a 12.333(3)
_cell_length_b 16.695(4)
_cell_length_c 18.865(4)
_cell_measurement_reflns_used 1769
_cell_measurement_temperature 173(2)
_cell_measurement_theta_max 18.6265
_cell_measurement_theta_min 2.319
_cell_volume 3884.3(16)
_computing_cell_refinement 'Bruker SMART'
_computing_data_collection 'Bruker SMART'
_computing_data_reduction 'Bruker SHELXTL'
_computing_molecular_graphics 'Bruker SHELXTL'
_computing_publication_material 'Bruker SHELXTL'
_computing_structure_refinement 'SHELXL-97 (Sheldrick, 1997)'
_computing_structure_solution 'SHELXS-97 (Sheldrick, 1990)'
_diffrn_ambient_temperature 173(2)
_diffrn_measured_fraction_theta_full 0.987
_diffrn_measured_fraction_theta_max 0.987
_diffrn_measurement_device_type 'Bruker CCD Detector'
_diffrn_measurement_method 'omega and phi scans'
_diffrn_radiation_monochromator graphite
_diffrn_radiation_source 'fine-focus sealed tube'
_diffrn_radiation_type MoK\a
_diffrn_radiation_wavelength 0.71073
_diffrn_reflns_av_R_equivalents 0.1369
_diffrn_reflns_av_sigmaI/netI 0.2142
_diffrn_reflns_limit_h_max 13
_diffrn_reflns_limit_h_min -14
_diffrn_reflns_limit_k_max 19
_diffrn_reflns_limit_k_min -19
_diffrn_reflns_limit_l_max 21
_diffrn_reflns_limit_l_min -17
_diffrn_reflns_number 18762
_diffrn_reflns_theta_full 24.11
_diffrn_reflns_theta_max 24.11
_diffrn_reflns_theta_min 5.11
_exptl_absorpt_coefficient_mu 0.104
_exptl_absorpt_correction_type none
_exptl_crystal_colour colorless
_exptl_crystal_density_diffrn 1.325
_exptl_crystal_density_method 'not measured'
_exptl_crystal_description needle
_exptl_crystal_F_000 1616
_exptl_crystal_size_max 0.6
_exptl_crystal_size_mid 0.5
_exptl_crystal_size_min 0.5
_refine_diff_density_max 0.136
_refine_diff_density_min -0.146
_refine_diff_density_rms 0.034
_refine_ls_abs_structure_details 'Flack H D (1983), Acta Cryst. A39, 876-881'
_refine_ls_abs_structure_Flack -0.3(7)
_refine_ls_extinction_method none
_refine_ls_goodness_of_fit_ref 0.732
_refine_ls_hydrogen_treatment mixed
_refine_ls_matrix_type full
_refine_ls_number_parameters 528
_refine_ls_number_reflns 6109
_refine_ls_number_restraints 0
_refine_ls_restrained_S_all 0.732
_refine_ls_R_factor_all 0.1438
_refine_ls_R_factor_gt 0.0457
_refine_ls_shift/su_max 0.046
_refine_ls_shift/su_mean 0.001
_refine_ls_structure_factor_coef Fsqd
_refine_ls_weighting_details 'calc w=1/[\s^2^(Fo^2^)+(0.0000P)^2^+0.0000P] where P=(Fo^2^+2Fc^2^)/3'
_refine_ls_weighting_scheme calc
_refine_ls_wR_factor_gt 0.0541
_refine_ls_wR_factor_ref 0.0706
_reflns_number_gt 2743
_reflns_number_total 6109
_reflns_threshold_expression >2sigma(I)
_cod_data_source_file ol801930m_si_002.cif
_cod_data_source_block otb02m
_cod_depositor_comments
;
The following automatic conversions were performed:

'_symmetry_cell_setting' value 'Orthorhombic' changed to
'orthorhombic' according to
/home/saulius/struct/CIF-dictionaries/cif_core.dic dictionary named
'cif_core.dic' version 2.4.1 from 2010-06-29.

Automatic conversion script
Id: cif_fix_values 1715 2011-07-08 13:25:40Z adriana 
;
_cod_original_cell_volume 3884.4(14)
_cod_original_sg_symbol_H-M P2(1)2(1)2(1)
_cod_database_code 1504919

loop_
_symmetry_equiv_pos_as_xyz
'x, y, z'
'-x+1/2, -y, z+1/2'
'-x, y+1/2, -z+1/2'
'x+1/2, -y+1/2, -z'

loop_
_atom_site_label
_atom_site_type_symbol
_atom_site_fract_x
_atom_site_fract_y
_atom_site_fract_z
_atom_site_U_iso_or_equiv
_atom_site_adp_type
_atom_site_occupancy
_atom_site_symmetry_multiplicity
_atom_site_calc_flag
_atom_site_refinement_flags
F1 F 0.5652(2) 0.54521(15) 0.86552(15) 0.0608(8) Uani 1 1 d .
F2 F 0.65706(19) 0.47744(16) 0.78961(14) 0.0642(9) Uani 1 1 d .
F3 F 0.5395(2) 0.56380(16) 0.75422(15) 0.0687(9) Uani 1 1 d .
F4 F 0.21532(17) 0.79925(14) -0.00193(14) 0.0523(7) Uani 1 1 d .
F5 F 0.15340(19) 0.74653(15) 0.09424(14) 0.0544(7) Uani 1 1 d .
F6 F 0.11131(17) 0.69591(14) -0.00656(15) 0.0584(8) Uani 1 1 d .
N1 N 0.2970(3) 0.4973(2) 0.7576(2) 0.0334(10) Uani 1 1 d .
N2 N 0.2300(3) 0.5339(2) 0.0129(2) 0.0339(11) Uani 1 1 d .
O1 O 0.4685(2) 0.41723(16) 0.72734(14) 0.0383(8) Uani 1 1 d .
O2 O 0.3408(2) 0.50997(15) 0.87309(16) 0.0419(8) Uani 1 1 d .
O3 O 0.2181(2) 0.58734(16) 0.12292(15) 0.0388(8) Uani 1 1 d .
O4 O 0.3179(2) 0.65743(16) -0.04035(14) 0.0355(8) Uani 1 1 d .
C1 C 0.4804(4) 0.3752(3) 0.8528(2) 0.0350(12) Uani 1 1 d .
C2 C 0.5576(4) 0.3759(3) 0.9045(2) 0.0448(13) Uani 1 1 d .
H38 H 0.6085 0.4186 0.9051 0.054 Uiso 1 1 calc R
C3 C 0.5653(4) 0.3161(4) 0.9570(2) 0.0539(15) Uani 1 1 d .
H3 H 0.6206 0.3184 0.9920 0.065 Uiso 1 1 calc R
C4 C 0.4920(5) 0.2550(3) 0.9568(3) 0.0580(15) Uani 1 1 d .
H4 H 0.4965 0.2148 0.9923 0.070 Uiso 1 1 calc R
C5 C 0.3350(5) 0.1872(3) 0.9066(3) 0.0660(17) Uani 1 1 d .
H5 H 0.3405 0.1468 0.9419 0.079 Uiso 1 1 calc R
C6 C 0.2551(5) 0.1834(3) 0.8581(3) 0.0683(17) Uani 1 1 d .
H6 H 0.2039 0.1410 0.8602 0.082 Uiso 1 1 calc R
C7 C 0.2463(4) 0.2421(3) 0.8039(3) 0.0631(15) Uani 1 1 d .
H7 H 0.1897 0.2392 0.7698 0.076 Uiso 1 1 calc R
C8 C 0.3207(4) 0.3029(3) 0.8015(3) 0.0485(13) Uani 1 1 d .
H8 H 0.3159 0.3413 0.7644 0.058 Uiso 1 1 calc R
C9 C 0.4039(4) 0.3107(3) 0.8520(2) 0.0399(12) Uani 1 1 d .
C10 C 0.4103(4) 0.2504(3) 0.9054(3) 0.0489(13) Uani 1 1 d .
C11 C 0.4696(3) 0.4425(3) 0.7992(2) 0.0343(12) Uani 1 1 d .
C12 C 0.5582(4) 0.5080(3) 0.8032(3) 0.0514(14) Uani 1 1 d .
C13 C 0.5377(3) 0.3535(3) 0.7052(2) 0.0525(14) Uani 1 1 d .
H13A H 0.6120 0.3735 0.7002 0.079 Uiso 1 1 calc R
H13B H 0.5125 0.3326 0.6595 0.079 Uiso 1 1 calc R
H13C H 0.5361 0.3106 0.7407 0.079 Uiso 1 1 calc R
C14 C 0.3612(3) 0.4867(3) 0.8129(2) 0.0318(12) Uani 1 1 d .
C15 C 0.1887(3) 0.5329(3) 0.7629(2) 0.0318(11) Uani 1 1 d .
H15 H 0.1790 0.5511 0.8130 0.038 Uiso 1 1 calc R
C16 C 0.1034(3) 0.4687(2) 0.7489(2) 0.0462(13) Uani 1 1 d .
H16A H 0.1060 0.4530 0.6989 0.069 Uiso 1 1 calc R
H16B H 0.0314 0.4900 0.7601 0.069 Uiso 1 1 calc R
H16C H 0.1181 0.4219 0.7787 0.069 Uiso 1 1 calc R
C17 C 0.1804(4) 0.6058(2) 0.7166(2) 0.0300(11) Uani 1 1 d .
C18 C 0.2670(4) 0.6581(3) 0.7114(2) 0.0400(12) Uani 1 1 d .
H18 H 0.3325 0.6461 0.7357 0.048 Uiso 1 1 calc R
C19 C 0.2600(5) 0.7281(3) 0.6714(3) 0.0539(15) Uani 1 1 d .
H19 H 0.3201 0.7636 0.6687 0.065 Uiso 1 1 calc R
C20 C 0.1659(5) 0.7453(3) 0.6359(3) 0.0648(16) Uani 1 1 d .
H20 H 0.1607 0.7926 0.6081 0.078 Uiso 1 1 calc R
C21 C 0.0801(5) 0.6945(4) 0.6404(3) 0.0637(16) Uani 1 1 d .
H21 H 0.0147 0.7068 0.6161 0.076 Uiso 1 1 calc R
C22 C 0.0870(4) 0.6251(3) 0.6801(2) 0.0423(13) Uani 1 1 d .
H22 H 0.0265 0.5900 0.6823 0.051 Uiso 1 1 calc R
C23 C 0.3839(3) 0.7014(3) 0.0769(2) 0.0293(11) Uani 1 1 d .
C24 C 0.3833(4) 0.7749(3) 0.1089(2) 0.0387(12) Uani 1 1 d .
H24 H 0.3254 0.8109 0.0996 0.046 Uiso 1 1 calc R
C25 C 0.4659(4) 0.7983(3) 0.1550(2) 0.0494(13) Uani 1 1 d .
H25 H 0.4653 0.8508 0.1743 0.059 Uiso 1 1 calc R
C26 C 0.5478(4) 0.7469(3) 0.1728(2) 0.0484(13) Uani 1 1 d .
H26 H 0.6011 0.7626 0.2064 0.058 Uiso 1 1 calc R
C27 C 0.6363(3) 0.6177(3) 0.1598(2) 0.0443(13) Uani 1 1 d .
H27 H 0.6869 0.6325 0.1954 0.053 Uiso 1 1 calc R
C28 C 0.6462(4) 0.5454(3) 0.1277(3) 0.0527(14) Uani 1 1 d .
H28 H 0.7028 0.5099 0.1411 0.063 Uiso 1 1 calc R
C29 C 0.5727(4) 0.5235(3) 0.0747(2) 0.0455(13) Uani 1 1 d .
H29 H 0.5810 0.4734 0.0514 0.055 Uiso 1 1 calc R
C30 C 0.4888(3) 0.5730(3) 0.0558(2) 0.0364(12) Uani 1 1 d .
H30 H 0.4403 0.5571 0.0193 0.044 Uiso 1 1 calc R
C31 C 0.4735(3) 0.6485(3) 0.0905(2) 0.0293(11) Uani 1 1 d .
C32 C 0.5527(3) 0.6713(3) 0.1415(2) 0.0351(12) Uani 1 1 d .
C33 C 0.2905(3) 0.6722(3) 0.0310(2) 0.0286(11) Uani 1 1 d .
C34 C 0.1932(4) 0.7286(3) 0.0302(3) 0.0424(13) Uani 1 1 d .
C35 C 0.3868(4) 0.7120(3) -0.0775(2) 0.0528(14) Uani 1 1 d .
H35A H 0.3517 0.7646 -0.0801 0.079 Uiso 1 1 calc R
H35B H 0.3998 0.6919 -0.1256 0.079 Uiso 1 1 calc R
H35C H 0.4560 0.7169 -0.0524 0.079 Uiso 1 1 calc R
C36 C 0.2433(3) 0.5926(3) 0.0598(2) 0.0284(11) Uani 1 1 d .
C37 C 0.1715(3) 0.4595(3) 0.0270(2) 0.0340(12) Uani 1 1 d .
H37 H 0.1682 0.4518 0.0795 0.041 Uiso 1 1 calc R
C38 C 0.2354(5) 0.3896(3) -0.0048(4) 0.0532(15) Uani 1 1 d .
C39 C 0.0576(3) 0.4687(2) 0.0001(2) 0.0329(11) Uani 1 1 d .
C40 C -0.0147(4) 0.5118(3) 0.0415(3) 0.0556(15) Uani 1 1 d .
H40 H 0.0073 0.5296 0.0871 0.067 Uiso 1 1 calc R
C41 C -0.1176(5) 0.5293(3) 0.0181(4) 0.078(2) Uani 1 1 d .
H41 H -0.1655 0.5592 0.0473 0.093 Uiso 1 1 calc R
C42 C -0.1509(5) 0.5039(4) -0.0469(5) 0.087(2) Uani 1 1 d .
H42 H -0.2222 0.5157 -0.0628 0.104 Uiso 1 1 calc R
C43 C -0.0817(6) 0.4610(4) -0.0897(3) 0.0758(19) Uani 1 1 d .
H43 H -0.1048 0.4436 -0.1351 0.091 Uiso 1 1 calc R
C44 C 0.0228(4) 0.4433(3) -0.0659(3) 0.0510(14) Uani 1 1 d .
H44 H 0.0705 0.4134 -0.0954 0.061 Uiso 1 1 calc R
H421 H 0.240(3) 0.398(2) -0.058(2) 0.047(15) Uiso 1 1 d .
H420 H 0.196(3) 0.336(3) -0.002(2) 0.059(14) Uiso 1 1 d .
H422 H 0.311(3) 0.386(2) 0.026(2) 0.055(14) Uiso 1 1 d .
H100 H 0.316(3) 0.482(2) 0.7167(19) 0.025(13) Uiso 1 1 d .
H200 H 0.241(3) 0.541(2) -0.0261(19) 0.021(14) Uiso 1 1 d .

loop_
_atom_site_aniso_label
_atom_site_aniso_U_11
_atom_site_aniso_U_22
_atom_site_aniso_U_33
_atom_site_aniso_U_23
_atom_site_aniso_U_13
_atom_site_aniso_U_12
F1 0.0607(18) 0.0588(19) 0.0629(19) -0.0163(17) -0.0155(17) -0.0088(15)
F2 0.0350(15) 0.088(2) 0.070(2) -0.0078(18) 0.0023(15) -0.0013(17)
F3 0.0624(19) 0.067(2) 0.077(2) 0.0249(18) -0.0062(18) -0.0172(17)
F4 0.0548(16) 0.0379(17) 0.0641(18) 0.0121(16) -0.0105(16) 0.0054(14)
F5 0.0437(16) 0.0568(18) 0.0628(19) -0.0015(17) 0.0028(16) 0.0135(15)
F6 0.0379(15) 0.0533(18) 0.084(2) 0.0075(17) -0.0241(16) -0.0001(14)
N1 0.045(3) 0.036(3) 0.019(2) -0.001(2) 0.005(2) 0.010(2)
N2 0.038(2) 0.042(3) 0.022(3) 0.002(2) 0.000(2) -0.010(2)
O1 0.0421(19) 0.047(2) 0.0257(19) -0.0017(15) 0.0022(16) 0.0121(17)
O2 0.053(2) 0.044(2) 0.0285(19) -0.0073(17) -0.0043(17) 0.0081(16)
O3 0.0417(19) 0.046(2) 0.0282(19) 0.0020(17) 0.0018(17) -0.0036(15)
O4 0.0429(19) 0.039(2) 0.0247(18) 0.0030(15) 0.0061(16) -0.0185(16)
C1 0.039(3) 0.037(3) 0.029(3) -0.005(3) -0.005(3) 0.013(3)
C2 0.051(3) 0.046(4) 0.037(3) -0.003(3) -0.008(3) 0.008(3)
C3 0.058(4) 0.070(4) 0.033(3) -0.009(3) -0.013(3) 0.032(3)
C4 0.079(4) 0.052(4) 0.043(4) 0.005(3) 0.010(3) 0.030(4)
C5 0.093(5) 0.044(4) 0.061(4) 0.022(3) 0.017(4) 0.014(4)
C6 0.080(5) 0.037(4) 0.088(5) 0.007(4) 0.015(4) -0.001(3)
C7 0.075(4) 0.042(4) 0.072(4) 0.001(3) -0.014(3) -0.002(3)
C8 0.062(3) 0.027(3) 0.057(4) 0.004(3) -0.005(3) -0.001(3)
C9 0.051(3) 0.038(3) 0.031(3) 0.002(3) 0.000(3) 0.011(3)
C10 0.057(4) 0.037(4) 0.053(4) 0.004(3) 0.000(3) 0.020(3)
C11 0.031(3) 0.043(3) 0.029(3) -0.003(3) 0.002(3) 0.005(2)
C12 0.048(4) 0.059(4) 0.047(4) 0.007(3) -0.004(3) 0.001(3)
C13 0.048(3) 0.059(4) 0.050(3) -0.008(3) 0.003(3) 0.030(3)
C14 0.045(3) 0.034(3) 0.017(3) 0.000(2) -0.003(3) -0.001(2)
C15 0.032(3) 0.039(3) 0.024(3) -0.004(2) 0.003(2) 0.010(3)
C16 0.038(3) 0.041(3) 0.059(3) 0.005(3) 0.004(3) 0.001(3)
C17 0.032(3) 0.026(3) 0.031(3) -0.005(2) -0.002(2) 0.002(3)
C18 0.041(3) 0.041(3) 0.038(3) -0.003(3) 0.001(3) 0.003(3)
C19 0.079(4) 0.031(3) 0.051(4) 0.006(3) 0.007(3) -0.012(3)
C20 0.103(5) 0.045(4) 0.046(4) 0.021(3) -0.003(4) 0.009(4)
C21 0.073(4) 0.063(4) 0.056(4) 0.007(4) -0.019(3) 0.006(4)
C22 0.049(3) 0.042(3) 0.035(3) 0.004(3) -0.002(3) 0.002(3)
C23 0.030(3) 0.031(3) 0.026(3) 0.000(2) 0.001(2) -0.006(3)
C24 0.034(3) 0.037(3) 0.045(3) -0.002(3) -0.008(3) 0.005(2)
C25 0.054(3) 0.037(3) 0.058(3) -0.016(3) -0.005(3) -0.005(3)
C26 0.042(3) 0.053(4) 0.050(3) -0.005(3) -0.015(3) -0.005(3)
C27 0.027(3) 0.049(4) 0.057(4) 0.003(3) -0.004(3) -0.001(3)
C28 0.031(3) 0.054(4) 0.073(4) 0.011(3) -0.008(3) 0.009(3)
C29 0.036(3) 0.042(4) 0.059(4) 0.001(3) 0.006(3) 0.005(3)
C30 0.031(3) 0.032(3) 0.046(3) -0.002(2) -0.003(2) 0.000(2)
C31 0.026(3) 0.027(3) 0.035(3) -0.003(2) 0.004(2) -0.005(2)
C32 0.025(3) 0.033(3) 0.048(3) 0.002(3) 0.000(3) 0.000(2)
C33 0.025(3) 0.033(3) 0.028(3) 0.001(2) -0.004(2) 0.000(2)
C34 0.043(3) 0.041(4) 0.043(3) 0.003(3) -0.013(3) -0.005(3)
C35 0.061(3) 0.056(4) 0.041(3) 0.004(3) 0.004(3) -0.018(3)
C36 0.022(3) 0.038(3) 0.026(3) 0.001(3) -0.002(2) 0.000(2)
C37 0.037(3) 0.028(3) 0.037(3) 0.005(2) 0.004(2) -0.012(3)
C38 0.052(4) 0.028(4) 0.079(5) 0.002(4) 0.005(4) 0.002(3)
C39 0.030(3) 0.029(3) 0.040(3) -0.001(3) -0.002(3) -0.005(2)
C40 0.027(3) 0.061(4) 0.079(4) -0.015(3) 0.004(3) -0.001(3)
C41 0.048(4) 0.056(4) 0.129(7) -0.003(4) 0.016(4) -0.004(3)
C42 0.043(4) 0.071(5) 0.146(8) 0.043(5) -0.025(5) -0.031(4)
C43 0.076(5) 0.079(5) 0.072(5) 0.027(4) -0.032(4) -0.044(4)
C44 0.051(4) 0.055(4) 0.047(4) 0.006(3) 0.002(3) -0.016(3)

loop_
_atom_type_symbol
_atom_type_description
_atom_type_scat_dispersion_real
_atom_type_scat_dispersion_imag
_atom_type_scat_source
C C 0.0033 0.0016 'International Tables Vol C Tables 4.2.6.8 and 6.1.1.4'
H H 0.0000 0.0000 'International Tables Vol C Tables 4.2.6.8 and 6.1.1.4'
N N 0.0061 0.0033 'International Tables Vol C Tables 4.2.6.8 and 6.1.1.4'
O O 0.0106 0.0060 'International Tables Vol C Tables 4.2.6.8 and 6.1.1.4'
F F 0.0171 0.0103 'International Tables Vol C Tables 4.2.6.8 and 6.1.1.4'

loop_
_geom_angle_atom_site_label_1
_geom_angle_atom_site_label_2
_geom_angle_atom_site_label_3
_geom_angle
C14 N1 C15 123.1(4)
C36 N2 C37 124.4(4)
C11 O1 C13 119.7(3)
C33 O4 C35 120.0(3)
C2 C1 C9 118.3(4)
C2 C1 C11 122.1(4)
C9 C1 C11 119.5(4)
C1 C2 C3 122.9(5)
C4 C3 C2 118.9(5)
C3 C4 C10 121.4(5)
C6 C5 C10 120.5(5)
C5 C6 C7 120.9(5)
C8 C7 C6 119.0(5)
C7 C8 C9 122.3(5)
C8 C9 C10 117.0(5)
C8 C9 C1 123.9(4)
C10 C9 C1 119.1(5)
C4 C10 C5 120.4(6)
C4 C10 C9 119.3(5)
C5 C10 C9 120.3(5)
O1 C11 C1 114.7(3)
O1 C11 C12 105.3(4)
C1 C11 C12 115.4(4)
O1 C11 C14 107.0(3)
C1 C11 C14 108.5(3)
C12 C11 C14 105.3(4)
F1 C12 F3 107.3(4)
F1 C12 F2 106.7(4)
F3 C12 F2 106.8(4)
F1 C12 C11 114.7(4)
F3 C12 C11 109.7(4)
F2 C12 C11 111.2(4)
O2 C14 N1 124.5(4)
O2 C14 C11 118.8(4)
N1 C14 C11 116.7(4)
N1 C15 C17 110.6(3)
N1 C15 C16 109.4(3)
C17 C15 C16 114.9(3)
C22 C17 C18 117.5(4)
C22 C17 C15 122.4(4)
C18 C17 C15 120.0(4)
C17 C18 C19 121.3(4)
C20 C19 C18 119.5(5)
C21 C20 C19 119.9(5)
C20 C21 C22 120.6(5)
C17 C22 C21 121.1(4)
C24 C23 C31 118.5(4)
C24 C23 C33 122.4(4)
C31 C23 C33 119.0(4)
C23 C24 C25 121.5(4)
C26 C25 C24 121.2(4)
C25 C26 C32 119.7(4)
C28 C27 C32 121.5(5)
C27 C28 C29 119.6(4)
C30 C29 C28 121.1(5)
C29 C30 C31 120.8(4)
C32 C31 C30 117.0(4)
C32 C31 C23 118.9(4)
C30 C31 C23 124.1(4)
C26 C32 C27 120.2(5)
C26 C32 C31 119.9(4)
C27 C32 C31 119.9(4)
O4 C33 C23 114.7(3)
O4 C33 C34 106.6(3)
C23 C33 C34 113.8(4)
O4 C33 C36 106.0(3)
C23 C33 C36 111.2(4)
C34 C33 C36 103.8(3)
F5 C34 F6 106.4(4)
F5 C34 F4 106.5(4)
F6 C34 F4 106.0(4)
F5 C34 C33 114.6(4)
F6 C34 C33 110.3(4)
F4 C34 C33 112.6(4)
O3 C36 N2 124.0(4)
O3 C36 C33 119.6(4)
N2 C36 C33 116.4(4)
N2 C37 C39 108.3(3)
N2 C37 C38 108.8(4)
C39 C37 C38 115.3(4)
C44 C39 C40 117.8(4)
C44 C39 C37 124.2(4)
C40 C39 C37 117.7(4)
C41 C40 C39 121.6(5)
C42 C41 C40 120.1(6)
C41 C42 C43 120.2(6)
C42 C43 C44 119.7(6)
C39 C44 C43 120.6(5)

loop_
_geom_bond_atom_site_label_1
_geom_bond_atom_site_label_2
_geom_bond_distance
F1 C12 1.331(5)
F2 C12 1.346(5)
F3 C12 1.332(5)
F4 C34 1.354(5)
F5 C34 1.338(5)
F6 C34 1.341(4)
N1 C14 1.321(5)
N1 C15 1.466(5)
N2 C36 1.330(5)
N2 C37 1.461(5)
O1 C11 1.420(4)
O1 C13 1.427(4)
O2 C14 1.226(4)
O3 C36 1.234(4)
O4 C33 1.410(4)
O4 C35 1.429(4)
C1 C2 1.363(5)
C1 C9 1.432(6)
C1 C11 1.516(5)
C2 C3 1.410(6)
C3 C4 1.363(6)
C4 C10 1.401(6)
C5 C6 1.345(6)
C5 C10 1.406(7)
C6 C7 1.421(6)
C7 C8 1.369(6)
C8 C9 1.407(5)
C9 C10 1.427(6)
C11 C12 1.549(6)
C11 C14 1.550(5)
C15 C17 1.502(5)
C15 C16 1.525(5)
C17 C22 1.379(5)
C17 C18 1.383(5)
C18 C19 1.394(5)
C19 C20 1.370(6)
C20 C21 1.359(6)
C21 C22 1.383(5)
C23 C24 1.368(5)
C23 C31 1.438(5)
C23 C33 1.522(5)
C24 C25 1.394(5)
C25 C26 1.367(5)
C26 C32 1.396(5)
C27 C28 1.355(5)
C27 C32 1.409(5)
C28 C29 1.398(6)
C29 C30 1.372(5)
C30 C31 1.432(5)
C31 C32 1.423(5)
C33 C34 1.526(6)
C33 C36 1.549(5)
C37 C39 1.501(5)
C37 C38 1.533(6)
C39 C44 1.385(6)
C39 C40 1.387(5)
C40 C41 1.375(6)
C41 C42 1.361(7)
C42 C43 1.375(7)
C43 C44 1.396(6)

loop_
_cod_related_entry_id
_cod_related_entry_code
_cod_related_entry_database
1 30651512 ChemSpider
